data_7005399
loop_
_publ_author_name
'Jess, Inke'
'Taborsky, Petr'
'Posp\'isil, Jir\'i'
'N\"ather, Christian'

_publ_section_title
;
 Synthesis, crystal structure, thermal and luminescence properties of
 CuX(2,3-dimethylpyrazine) (X=Cl, Br, I) coordination polymers.
;
_journal_issue 22
_journal_name_full 'Dalton transactions (Cambridge, England : 2003)'
_journal_page_first 2263
_journal_page_last 2270
_journal_paper_doi 10.1039/b701905j
_journal_year 2007
_chemical_formula_sum 'C6 H8 Cu2 I2 N2'
_chemical_formula_weight 489.02
_chemical_name_systematic
;
?
;
_space_group_IT_number 14
_symmetry_cell_setting monoclinic
_symmetry_space_group_name_Hall '-P 2yn'
_symmetry_space_group_name_H-M 'P 1 21/n 1'
_atom_sites_solution_hydrogens geom
_atom_sites_solution_primary direct
_atom_sites_solution_secondary difmap
_audit_creation_method SHELXL-97
_cell_angle_alpha 90.00
_cell_angle_beta 92.63(3)
_cell_angle_gamma 90.00
_cell_formula_units_Z 4
_cell_length_a 4.3210(9)
_cell_length_b 17.974(3)
_cell_length_c 13.1672(16)
_cell_measurement_temperature 293(2)
_cell_volume 1021.6(3)
_computing_structure_refinement 'SHELXL-97 (Sheldrick, 1997)'
_computing_structure_solution 'SHELXS-97 (Sheldrick, 1990)'
_diffrn_ambient_temperature 293(2)
_diffrn_measured_fraction_theta_full 0.998
_diffrn_measured_fraction_theta_max 0.998
_diffrn_radiation_monochromator graphite
_diffrn_radiation_source 'fine-focus sealed tube'
_diffrn_radiation_type MoK\a
_diffrn_radiation_wavelength 0.71073
_diffrn_reflns_av_R_equivalents 0.0371
_diffrn_reflns_av_sigmaI/netI 0.0509
_diffrn_reflns_limit_h_max 5
_diffrn_reflns_limit_h_min 0
_diffrn_reflns_limit_k_max 2
_diffrn_reflns_limit_k_min -22
_diffrn_reflns_limit_l_max 16
_diffrn_reflns_limit_l_min -16
_diffrn_reflns_number 2859
_diffrn_reflns_theta_full 27.01
_diffrn_reflns_theta_max 27.01
_diffrn_reflns_theta_min 2.75
_exptl_absorpt_coefficient_mu 10.154
_exptl_crystal_density_diffrn 3.180
_exptl_crystal_density_method 'not measured'
_exptl_crystal_F_000 888
_refine_diff_density_max 1.171
_refine_diff_density_min -0.857
_refine_diff_density_rms 0.196
_refine_ls_extinction_method none
_refine_ls_goodness_of_fit_ref 0.996
_refine_ls_hydrogen_treatment constr
_refine_ls_matrix_type full
_refine_ls_number_parameters 111
_refine_ls_number_reflns 2238
_refine_ls_number_restraints 0
_refine_ls_restrained_S_all 0.996
_refine_ls_R_factor_all 0.0700
_refine_ls_R_factor_gt 0.0325
_refine_ls_shift/su_max 0.001
_refine_ls_shift/su_mean 0.000
_refine_ls_structure_factor_coef Fsqd
_refine_ls_weighting_details 'calc w=1/[\s^2^(Fo^2^)+(0.0421P)^2^+0.8077P] where P=(Fo^2^+2Fc^2^)/3'
_refine_ls_weighting_scheme calc
_refine_ls_wR_factor_gt 0.0723
_refine_ls_wR_factor_ref 0.0800
_reflns_number_gt 1592
_reflns_number_total 2238
_reflns_threshold_expression >2sigma(I)
_cod_data_source_file b701905j.txt
_cod_data_source_block Compound_3
_cod_original_cell_volume 1021.5(3)
_cod_original_sg_symbol_H-M P21/n
_cod_database_code 7005399

loop_
_symmetry_equiv_pos_as_xyz
'x, y, z'
'-x+1/2, y+1/2, -z+1/2'
'-x, -y, -z'
'x-1/2, -y-1/2, z-1/2'

loop_
_atom_site_label
_atom_site_type_symbol
_atom_site_fract_x
_atom_site_fract_y
_atom_site_fract_z
_atom_site_U_iso_or_equiv
_atom_site_adp_type
_atom_site_occupancy
_atom_site_symmetry_multiplicity
_atom_site_calc_flag
_atom_site_refinement_flags
_atom_site_disorder_assembly
_atom_site_disorder_group
Cu1 Cu 0.1258(2) 0.44290(5) 0.70781(8) 0.0367(2) Uani 1 1 d . . .
Cu2 Cu 0.4908(2) 0.32473(5) 0.76654(7) 0.0350(2) Uani 1 1 d . . .
I1 I 0.01450(10) 0.36366(3) 0.87544(4) 0.02852(13) Uani 1 1 d . . .
I2 I 0.59272(10) 0.40279(3) 0.59915(4) 0.02803(13) Uani 1 1 d . . .
N1 N 0.1095(14) 0.5566(3) 0.7235(4) 0.0283(13) Uani 1 1 d . . .
C1 C 0.2606(15) 0.5944(4) 0.7983(5) 0.0265(14) Uani 1 1 d . . .
C2 C 0.2280(16) 0.6731(4) 0.8048(5) 0.0262(14) Uani 1 1 d . . .
N2 N 0.0462(14) 0.7106(3) 0.7370(4) 0.0272(12) Uani 1 1 d . . .
C3 C -0.0964(19) 0.6707(4) 0.6622(6) 0.0357(17) Uani 1 1 d . . .
H3 H -0.2215 0.6954 0.6137 0.043 Uiso 1 1 calc R . .
C4 C -0.0638(17) 0.5951(4) 0.6550(6) 0.0336(16) Uani 1 1 d . . .
H4 H -0.1645 0.5699 0.6013 0.040 Uiso 1 1 calc R . .
C5 C 0.4553(17) 0.5523(4) 0.8755(6) 0.0357(17) Uani 1 1 d . . .
H5B H 0.3491 0.5493 0.9379 0.054 Uiso 1 1 calc R . .
H5C H 0.6494 0.5775 0.8876 0.054 Uiso 1 1 calc R . .
H5A H 0.4923 0.5030 0.8507 0.054 Uiso 1 1 calc R . .
C6 C 0.3889(17) 0.7167(4) 0.8875(6) 0.0326(16) Uani 1 1 d . . .
H6C H 0.5530 0.7453 0.8600 0.049 Uiso 1 1 calc R . .
H6C' H 0.4739 0.6833 0.9385 0.049 Uiso 1 1 calc R . .
H6A H 0.2438 0.7496 0.9175 0.049 Uiso 1 1 calc R . .

loop_
_atom_site_aniso_label
_atom_site_aniso_U_11
_atom_site_aniso_U_22
_atom_site_aniso_U_33
_atom_site_aniso_U_23
_atom_site_aniso_U_13
_atom_site_aniso_U_12
Cu1 0.0410(5) 0.0216(4) 0.0477(6) -0.0019(4) 0.0035(4) 0.0030(4)
Cu2 0.0389(5) 0.0210(4) 0.0450(6) -0.0001(4) 0.0025(4) -0.0002(4)
I1 0.0243(2) 0.0300(2) 0.0314(2) 0.00064(19) 0.00178(17) -0.00116(19)
I2 0.0263(2) 0.0265(2) 0.0312(2) 0.0021(2) 0.00071(18) -0.00050(19)
N1 0.033(3) 0.020(3) 0.032(3) -0.001(2) 0.006(3) 0.005(3)
C1 0.026(3) 0.020(3) 0.034(4) -0.005(3) 0.006(3) 0.002(3)
C2 0.031(3) 0.019(3) 0.029(4) 0.002(3) 0.004(3) -0.006(3)
N2 0.035(3) 0.021(3) 0.026(3) 0.002(2) 0.006(2) 0.000(2)
C3 0.046(4) 0.018(3) 0.041(4) 0.005(3) -0.011(4) 0.001(3)
C4 0.034(4) 0.031(4) 0.036(4) -0.002(3) 0.001(3) -0.003(3)
C5 0.031(4) 0.024(3) 0.051(5) 0.001(3) -0.007(4) 0.005(3)
C6 0.036(4) 0.020(3) 0.041(4) 0.002(3) -0.009(3) -0.002(3)

loop_
_atom_type_symbol
_atom_type_description
_atom_type_scat_dispersion_real
_atom_type_scat_dispersion_imag
_atom_type_scat_source
C C 0.0033 0.0016 'International Tables Vol C Tables 4.2.6.8 and 6.1.1.4'
H H 0.0000 0.0000 'International Tables Vol C Tables 4.2.6.8 and 6.1.1.4'
N N 0.0061 0.0033 'International Tables Vol C Tables 4.2.6.8 and 6.1.1.4'
Cu Cu 0.3201 1.2651 'International Tables Vol C Tables 4.2.6.8 and 6.1.1.4'
I I -0.4742 1.8119 'International Tables Vol C Tables 4.2.6.8 and 6.1.1.4'

loop_
_geom_angle_atom_site_label_1
_geom_angle_atom_site_label_2
_geom_angle_atom_site_label_3
_geom_angle
_geom_angle_site_symmetry_1
_geom_angle_site_symmetry_3
_geom_angle_publ_flag
N1 Cu1 I2 110.99(17) . . ?
N1 Cu1 I1 115.86(17) . . ?
I2 Cu1 I1 118.20(4) . . ?
N1 Cu1 Cu2 139.95(18) . . ?
I2 Cu1 Cu2 59.59(3) . . ?
I1 Cu1 Cu2 58.61(3) . . ?
N1 Cu1 I2 106.31(17) . 1_455 ?
I2 Cu1 I2 106.88(4) . 1_455 ?
I1 Cu1 I2 96.38(4) . 1_455 ?
Cu2 Cu1 I2 113.68(4) . 1_455 ?
N2 Cu2 I1 102.34(16) 2_546 . ?
N2 Cu2 I2 121.42(16) 2_546 . ?
I1 Cu2 I2 117.98(4) . . ?
N2 Cu2 I1 109.33(17) 2_546 1_655 ?
I1 Cu2 I1 107.14(4) . 1_655 ?
I2 Cu2 I1 97.80(4) . 1_655 ?
N2 Cu2 Cu1 136.41(18) 2_546 . ?
I1 Cu2 Cu1 59.81(3) . . ?
I2 Cu2 Cu1 58.18(3) . . ?
I1 Cu2 Cu1 113.89(4) 1_655 . ?
Cu2 I1 Cu1 61.58(3) . . ?
Cu2 I1 Cu2 107.14(4) . 1_455 ?
Cu1 I1 Cu2 83.06(4) . 1_455 ?
Cu1 I2 Cu2 62.23(4) . . ?
Cu1 I2 Cu1 106.88(4) . 1_655 ?
Cu2 I2 Cu1 82.77(4) . 1_655 ?
C4 N1 C1 118.2(6) . . ?
C4 N1 Cu1 117.8(5) . . ?
C1 N1 Cu1 124.0(5) . . ?
N1 C1 C2 120.0(6) . . ?
N1 C1 C5 118.8(6) . . ?
C2 C1 C5 121.1(6) . . ?
N2 C2 C1 121.0(6) . . ?
N2 C2 C6 117.5(6) . . ?
C1 C2 C6 121.5(6) . . ?
C2 N2 C3 117.0(6) . . ?
C2 N2 Cu2 123.9(5) . 2_556 ?
C3 N2 Cu2 118.8(5) . 2_556 ?
N2 C3 C4 122.3(7) . . ?
N1 C4 C3 121.4(7) . . ?

loop_
_geom_bond_atom_site_label_1
_geom_bond_atom_site_label_2
_geom_bond_distance
_geom_bond_site_symmetry_2
_geom_bond_publ_flag
Cu1 N1 2.056(6) . ?
Cu1 I2 2.6271(13) . ?
Cu1 I1 2.6887(12) . ?
Cu1 Cu2 2.7358(14) . ?
Cu1 I2 2.7515(13) 1_455 ?
Cu2 N2 2.058(6) 2_546 ?
Cu2 I1 2.6556(13) . ?
Cu2 I2 2.6663(11) . ?
Cu2 I1 2.7146(13) 1_655 ?
I1 Cu2 2.7146(13) 1_455 ?
I2 Cu1 2.7515(14) 1_655 ?
N1 C4 1.337(9) . ?
N1 C1 1.342(9) . ?
C1 C2 1.424(9) . ?
C1 C5 1.495(10) . ?
C2 N2 1.342(9) . ?
C2 C6 1.489(9) . ?
N2 C3 1.344(9) . ?
N2 Cu2 2.058(5) 2_556 ?
C3 C4 1.371(10) . ?
